data_7103325
loop_
_publ_author_name
'Ntaganda, Rukundo'
'Milovic, Tamara'
'Tiburcio, Jorge'
'Thadani, Avinash N'

_publ_section_title
;
 Direct, facile synthesis of N-acyl-alpha-amino amides from alpha-keto
 esters and ammonia.
;
_journal_issue 34
_journal_name_full 'Chemical communications (Cambridge, England)'
_journal_page_first 4052
_journal_page_last 4054
_journal_paper_doi 10.1039/b808302a
_journal_year 2008
_chemical_formula_moiety 'C15 H14 N2 O2'
_chemical_formula_sum 'C15 H14 N2 O2'
_chemical_formula_weight 254.28
_chemical_name_systematic
;
?
;
_space_group_IT_number 15
_symmetry_cell_setting monoclinic
_symmetry_space_group_name_Hall '-C 2yc'
_symmetry_space_group_name_H-M 'C 1 2/c 1'
_atom_sites_solution_hydrogens geom
_atom_sites_solution_primary direct
_atom_sites_solution_secondary difmap
_audit_creation_method SHELXL-97
_cell_angle_alpha 90.00
_cell_angle_beta 101.16(3)
_cell_angle_gamma 90.00
_cell_formula_units_Z 8
_cell_length_a 18.101(4)
_cell_length_b 7.1667(14)
_cell_length_c 20.677(4)
_cell_measurement_reflns_used 25
_cell_measurement_temperature 293(2)
_cell_measurement_theta_max 7
_cell_measurement_theta_min 2
_cell_volume 2631.6(9)
_computing_cell_refinement 'HKL Scalepack (Otwinowski & Minor 1997)'
_computing_data_collection 'Collect (Nonius BV, 1997-2000)'
_computing_data_reduction 'HKL Denzo and Scalepack (Otwinowski & Minor 1997)'
_computing_molecular_graphics 'Ortep-3 for Windows (Farrugia, 1997)'
_computing_structure_refinement 'SHELXL-97 (Sheldrick, 1997)'
_computing_structure_solution 'SHELXS-97 (Sheldrick, 1990)'
_diffrn_ambient_temperature 293(2)
_diffrn_measured_fraction_theta_full 0.966
_diffrn_measured_fraction_theta_max 0.966
_diffrn_measurement_device_type 'Nonius Kappa CCD'
_diffrn_radiation_monochromator graphite
_diffrn_radiation_source 'fine-focus sealed tube'
_diffrn_radiation_type MoK\a
_diffrn_radiation_wavelength 0.71073
_diffrn_reflns_av_R_equivalents 0.0527
_diffrn_reflns_av_sigmaI/netI 0.0532
_diffrn_reflns_limit_h_max 21
_diffrn_reflns_limit_h_min -16
_diffrn_reflns_limit_k_max 7
_diffrn_reflns_limit_k_min -8
_diffrn_reflns_limit_l_max 24
_diffrn_reflns_limit_l_min -24
_diffrn_reflns_number 7631
_diffrn_reflns_theta_full 24.99
_diffrn_reflns_theta_max 24.99
_diffrn_reflns_theta_min 2.037
_exptl_absorpt_coefficient_mu 0.087
_exptl_absorpt_correction_T_max 0.9984
_exptl_absorpt_correction_T_min 0.9786
_exptl_absorpt_correction_type multi-scan
_exptl_absorpt_process_details SADABS
_exptl_crystal_colour colourless
_exptl_crystal_density_diffrn 1.284
_exptl_crystal_density_method 'not measured'
_exptl_crystal_description prism
_exptl_crystal_F_000 1072
_exptl_crystal_size_max 0.25
_exptl_crystal_size_mid 0.25
_exptl_crystal_size_min 0.02
_refine_diff_density_max 0.136
_refine_diff_density_min -0.162
_refine_diff_density_rms 0.035
_refine_ls_extinction_method none
_refine_ls_goodness_of_fit_ref 1.067
_refine_ls_hydrogen_treatment constr
_refine_ls_matrix_type full
_refine_ls_number_parameters 172
_refine_ls_number_reflns 2245
_refine_ls_number_restraints 0
_refine_ls_restrained_S_all 1.067
_refine_ls_R_factor_all 0.0692
_refine_ls_R_factor_gt 0.0446
_refine_ls_shift/su_max 0.000
_refine_ls_shift/su_mean 0.000
_refine_ls_structure_factor_coef Fsqd
_refine_ls_weighting_details 'calc w=1/[\s^2^(Fo^2^)+(0.0511P)^2^+0.7525P] where P=(Fo^2^+2Fc^2^)/3'
_refine_ls_weighting_scheme calc
_refine_ls_wR_factor_gt 0.1018
_refine_ls_wR_factor_ref 0.1161
_reflns_number_gt 1649
_reflns_number_total 2245
_reflns_threshold_expression >2sigma(I)
_cod_data_source_file b808302a.txt
_cod_data_source_block jtk77
_cod_original_sg_symbol_H-M C2/c
_cod_database_code 7103325

loop_
_symmetry_equiv_pos_as_xyz
'x, y, z'
'-x, y, -z+1/2'
'x+1/2, y+1/2, z'
'-x+1/2, y+1/2, -z+1/2'
'-x, -y, -z'
'x, -y, z-1/2'
'-x+1/2, -y+1/2, -z'
'x+1/2, -y+1/2, z-1/2'

loop_
_atom_site_label
_atom_site_type_symbol
_atom_site_fract_x
_atom_site_fract_y
_atom_site_fract_z
_atom_site_U_iso_or_equiv
_atom_site_adp_type
_atom_site_occupancy
_atom_site_symmetry_multiplicity
_atom_site_calc_flag
_atom_site_refinement_flags
_atom_site_disorder_assembly
_atom_site_disorder_group
O1 O 0.22926(6) -0.01046(18) 0.44908(7) 0.0565(4) Uani 1 1 d . . .
N1 N 0.12201(7) -0.01089(18) 0.48979(7) 0.0388(4) Uani 1 1 d . . .
H1A H 0.0800 -0.0674 0.4893 0.047 Uiso 1 1 calc R . .
C1 C 0.05643(9) -0.2335(3) 0.37526(9) 0.0521(5) Uani 1 1 d . . .
H1B H 0.0252 -0.1338 0.3804 0.063 Uiso 1 1 calc R . .
O2 O 0.01392(5) 0.24669(16) 0.49937(6) 0.0449(3) Uani 1 1 d . . .
N2 N 0.10330(7) 0.46804(19) 0.52336(8) 0.0491(4) Uani 1 1 d . . .
H2A H 0.0711 0.5574 0.5154 0.059 Uiso 1 1 calc R . .
H2B H 0.1504 0.4927 0.5356 0.059 Uiso 1 1 calc R . .
C2 C 0.02715(10) -0.3865(3) 0.33928(11) 0.0707(7) Uani 1 1 d . . .
H2C H -0.0237 -0.3897 0.3201 0.085 Uiso 1 1 calc R . .
C3 C 0.07229(11) -0.5339(3) 0.33153(12) 0.0743(7) Uani 1 1 d . . .
H3A H 0.0518 -0.6387 0.3082 0.089 Uiso 1 1 calc R . .
C4 C 0.14766(11) -0.5279(3) 0.35806(11) 0.0661(6) Uani 1 1 d . . .
H4A H 0.1785 -0.6278 0.3521 0.079 Uiso 1 1 calc R . .
C5 C 0.17786(9) -0.3745(3) 0.39344(9) 0.0496(5) Uani 1 1 d . . .
H5A H 0.2293 -0.3700 0.4105 0.060 Uiso 1 1 calc R . .
C6 C 0.13247(8) -0.2266(2) 0.40399(8) 0.0380(4) Uani 1 1 d . . .
C7 C 0.16578(8) -0.0721(2) 0.44852(8) 0.0377(4) Uani 1 1 d . . .
C8 C 0.14097(8) 0.1437(2) 0.53483(8) 0.0375(4) Uani 1 1 d . . .
H8A H 0.1896 0.1953 0.5296 0.045 Uiso 1 1 calc R . .
C9 C 0.08046(8) 0.2937(2) 0.51674(8) 0.0359(4) Uani 1 1 d . . .
C10 C 0.14539(8) 0.0910(2) 0.60705(8) 0.0398(4) Uani 1 1 d . . .
C11 C 0.11976(10) -0.0782(3) 0.62598(10) 0.0540(5) Uani 1 1 d . . .
H11A H 0.0995 -0.1655 0.5941 0.065 Uiso 1 1 calc R . .
C12 C 0.12404(12) -0.1185(4) 0.69206(12) 0.0735(7) Uani 1 1 d . . .
H12A H 0.1072 -0.2336 0.7042 0.088 Uiso 1 1 calc R . .
C13 C 0.15245(13) 0.0074(4) 0.73953(12) 0.0768(7) Uani 1 1 d . . .
H13A H 0.1547 -0.0211 0.7837 0.092 Uiso 1 1 calc R . .
C14 C 0.17776(12) 0.1765(4) 0.72197(11) 0.0724(7) Uani 1 1 d . . .
H14A H 0.1972 0.2630 0.7543 0.087 Uiso 1 1 calc R . .
C15 C 0.17440(10) 0.2187(3) 0.65611(10) 0.0557(5) Uani 1 1 d . . .
H15A H 0.1917 0.3338 0.6445 0.067 Uiso 1 1 calc R . .

loop_
_atom_site_aniso_label
_atom_site_aniso_U_11
_atom_site_aniso_U_22
_atom_site_aniso_U_33
_atom_site_aniso_U_23
_atom_site_aniso_U_13
_atom_site_aniso_U_12
O1 0.0358(6) 0.0663(9) 0.0722(10) -0.0143(7) 0.0227(6) -0.0099(6)
N1 0.0309(6) 0.0358(9) 0.0524(9) -0.0078(6) 0.0147(6) -0.0041(5)
C1 0.0366(9) 0.0668(13) 0.0521(12) -0.0111(10) 0.0063(8) 0.0125(9)
O2 0.0302(6) 0.0373(7) 0.0659(9) 0.0000(6) 0.0062(5) -0.0022(5)
N2 0.0333(7) 0.0311(9) 0.0810(12) 0.0018(7) 0.0063(7) -0.0018(6)
C2 0.0387(10) 0.0971(18) 0.0727(15) -0.0343(13) 0.0017(9) 0.0005(11)
C3 0.0597(12) 0.0842(17) 0.0778(17) -0.0419(13) 0.0103(11) -0.0055(12)
C4 0.0572(12) 0.0656(15) 0.0762(16) -0.0252(12) 0.0145(10) 0.0119(10)
C5 0.0371(9) 0.0576(13) 0.0542(12) -0.0087(9) 0.0090(8) 0.0082(8)
C6 0.0334(8) 0.0446(11) 0.0376(10) -0.0006(8) 0.0107(7) 0.0050(7)
C7 0.0303(8) 0.0395(10) 0.0442(10) 0.0033(8) 0.0100(7) 0.0044(7)
C8 0.0263(7) 0.0338(10) 0.0533(11) -0.0039(8) 0.0101(7) -0.0010(6)
C9 0.0311(8) 0.0357(10) 0.0426(10) 0.0002(7) 0.0111(6) -0.0013(7)
C10 0.0282(7) 0.0397(11) 0.0507(11) -0.0025(8) 0.0060(7) 0.0075(7)
C11 0.0540(10) 0.0510(12) 0.0569(13) 0.0013(10) 0.0102(9) -0.0021(9)
C12 0.0778(14) 0.0773(17) 0.0655(17) 0.0182(13) 0.0144(11) -0.0031(12)
C13 0.0804(15) 0.099(2) 0.0500(15) 0.0088(14) 0.0114(12) 0.0134(14)
C14 0.0757(14) 0.0837(18) 0.0519(14) -0.0153(12) -0.0026(10) 0.0125(13)
C15 0.0516(10) 0.0520(13) 0.0602(14) -0.0074(10) 0.0024(9) 0.0035(9)

loop_
_atom_type_symbol
_atom_type_description
_atom_type_scat_dispersion_real
_atom_type_scat_dispersion_imag
_atom_type_scat_source
C C 0.0033 0.0016 'International Tables Vol C Tables 4.2.6.8 and 6.1.1.4'
H H 0.0000 0.0000 'International Tables Vol C Tables 4.2.6.8 and 6.1.1.4'
N N 0.0061 0.0033 'International Tables Vol C Tables 4.2.6.8 and 6.1.1.4'
O O 0.0106 0.0060 'International Tables Vol C Tables 4.2.6.8 and 6.1.1.4'

loop_
_geom_angle_atom_site_label_1
_geom_angle_atom_site_label_2
_geom_angle_atom_site_label_3
_geom_angle
_geom_angle_site_symmetry_1
_geom_angle_site_symmetry_3
_geom_angle_publ_flag
C7 N1 C8 124.27(13) . . ?
C2 C1 C6 120.42(17) . . ?
C3 C2 C1 120.35(18) . . ?
C2 C3 C4 120.1(2) . . ?
C3 C4 C5 120.08(19) . . ?
C4 C5 C6 120.64(16) . . ?
C5 C6 C1 118.31(16) . . ?
C5 C6 C7 118.99(14) . . ?
C1 C6 C7 122.61(14) . . ?
O1 C7 N1 122.76(16) . . ?
O1 C7 C6 122.58(14) . . ?
N1 C7 C6 114.62(13) . . ?
N1 C8 C10 113.66(13) . . ?
N1 C8 C9 108.17(13) . . ?
C10 C8 C9 108.21(12) . . ?
O2 C9 N2 123.96(14) . . ?
O2 C9 C8 119.45(14) . . ?
N2 C9 C8 116.54(13) . . ?
C11 C10 C15 118.09(18) . . ?
C11 C10 C8 122.48(16) . . ?
C15 C10 C8 119.41(16) . . ?
C10 C11 C12 120.3(2) . . ?
C13 C12 C11 121.0(2) . . ?
C12 C13 C14 119.7(2) . . ?
C13 C14 C15 120.1(2) . . ?
C14 C15 C10 120.8(2) . . ?

loop_
_geom_bond_atom_site_label_1
_geom_bond_atom_site_label_2
_geom_bond_distance
_geom_bond_site_symmetry_2
_geom_bond_publ_flag
O1 C7 1.2292(18) . ?
N1 C7 1.345(2) . ?
N1 C8 1.445(2) . ?
C1 C2 1.373(3) . ?
C1 C6 1.390(2) . ?
O2 C9 1.2351(17) . ?
N2 C9 1.315(2) . ?
C2 C3 1.364(3) . ?
C3 C4 1.369(3) . ?
C4 C5 1.374(3) . ?
C5 C6 1.384(2) . ?
C6 C7 1.491(2) . ?
C8 C10 1.527(2) . ?
C8 C9 1.529(2) . ?
C10 C11 1.382(3) . ?
C10 C15 1.392(2) . ?
C11 C12 1.384(3) . ?
C12 C13 1.359(3) . ?
C13 C14 1.369(3) . ?
C14 C15 1.385(3) . ?
